data_4505968
loop_
_publ_author_name
'Gunn, Erica'
'Guzei, Ilia A.'
'Cai, Ting'
'Yu, Lian'

_publ_section_title
;
 Polymorphism of Nifedipine: Crystal Structure and Reversible Transition
 of the Metastable \b Polymorph
;
_journal_issue 4
_journal_name_full 'Crystal Growth &amp; Design'
_journal_page_first 2037
_journal_paper_doi 10.1021/cg3000075
_journal_volume 12
_journal_year 2012
_chemical_formula_moiety 'C17 H18 N2 O6'
_chemical_formula_sum 'C17 H18 N2 O6'
_chemical_formula_weight 346.33
_chemical_name_systematic
; 
 ? 
;
_space_group_IT_number 2
_symmetry_cell_setting triclinic
_symmetry_Int_Tables_number 2
_symmetry_space_group_name_Hall '-P 1'
_symmetry_space_group_name_H-M 'P -1'
_atom_sites_solution_hydrogens geom
_atom_sites_solution_primary direct
_atom_sites_solution_secondary difmap
_cell_angle_alpha 61.390(19)
_cell_angle_beta 79.76(2)
_cell_angle_gamma 81.99(2)
_cell_formula_units_Z 4
_cell_length_a 9.840(3)
_cell_length_b 13.807(4)
_cell_length_c 14.206(4)
_cell_measurement_temperature 296(2)
_cell_volume 1664.1(9)
_computing_cell_refinement 'SAINT Ver. 7.24A (Bruker-AXS, 2007)'
_computing_data_collection 'APEX2 Ver. 2.1-4 (Bruker-AXS, 2009)'
_computing_data_reduction 'SAINT Ver. 7.24A'
_computing_molecular_graphics SHELXTL
_computing_publication_material SHELXTL
_computing_structure_refinement 'SHELXTL, OLEX2 (Dolomanov et al., 2009)'
_computing_structure_solution 'SHELXTL (Sheldrick, 2008)'
_diffrn_ambient_temperature 296(2)
_diffrn_measured_fraction_theta_full 0.993
_diffrn_measured_fraction_theta_max 0.979
_diffrn_measurement_device_type 'Bruker SMART APEX2 area detector'
_diffrn_measurement_method '0.60\% \w and 0.6\% \f scans'
_diffrn_radiation_monochromator 'mirror optics'
_diffrn_radiation_type 'Mo K\a'
_diffrn_radiation_wavelength 0.71073
_diffrn_reflns_av_R_equivalents 0.0541
_diffrn_reflns_av_sigmaI/netI 0.0691
_diffrn_reflns_limit_h_max 11
_diffrn_reflns_limit_h_min -12
_diffrn_reflns_limit_k_max 17
_diffrn_reflns_limit_k_min -17
_diffrn_reflns_limit_l_max 17
_diffrn_reflns_limit_l_min -17
_diffrn_reflns_number 19767
_diffrn_reflns_theta_full 25.00
_diffrn_reflns_theta_max 26.56
_diffrn_reflns_theta_min 1.65
_exptl_absorpt_coefficient_mu 0.106
_exptl_absorpt_correction_T_max 0.9968
_exptl_absorpt_correction_T_min 0.9853
_exptl_absorpt_correction_type analytical
_exptl_absorpt_process_details
;
SADABS  (Bruker-AXS, 2007)
;
_exptl_crystal_colour yellow
_exptl_crystal_density_diffrn 1.382
_exptl_crystal_density_method 'not measured'
_exptl_crystal_description block
_exptl_crystal_F_000 728
_exptl_crystal_size_max 0.14
_exptl_crystal_size_mid 0.08
_exptl_crystal_size_min 0.03
_refine_diff_density_max 0.193
_refine_diff_density_min -0.179
_refine_diff_density_rms 0.037
_refine_ls_extinction_method none
_refine_ls_goodness_of_fit_ref 1.001
_refine_ls_hydrogen_treatment mixed
_refine_ls_matrix_type full
_refine_ls_number_parameters 467
_refine_ls_number_reflns 6804
_refine_ls_number_restraints 0
_refine_ls_restrained_S_all 1.001
_refine_ls_R_factor_all 0.1358
_refine_ls_R_factor_gt 0.0547
_refine_ls_shift/su_max 0.000
_refine_ls_shift/su_mean 0.000
_refine_ls_structure_factor_coef Fsqd
_refine_ls_weighting_details 'calc w=1/[\s^2^(Fo^2^)+(0.0718P)^2^+0.0276P] where P=(Fo^2^+2Fc^2^)/3'
_refine_ls_weighting_scheme calc
_refine_ls_wR_factor_gt 0.1263
_refine_ls_wR_factor_ref 0.1602
_reflns_number_gt 3280
_reflns_number_total 6804
_reflns_threshold_expression I>2\s(I)
_cod_data_source_file cg3000075_si_002.cif
_cod_data_source_block yu03rt
_cod_depositor_comments
;
The following automatic conversions were performed:

'_symmetry_cell_setting' value 'Triclinic' changed to 'triclinic'
according to /home/saulius/struct/CIF-dictionaries/cif_core.dic
dictionary named 'cif_core.dic' version 2.4.1 from 2010-06-29.

Automatic conversion script
Id: cif_fix_values 1715 2011-07-08 13:25:40Z adriana 
;
_cod_original_sg_symbol_Hall '-P 1        '
_cod_original_sg_symbol_H-M 'P -1        '
_cod_database_code 4505968

loop_
_symmetry_equiv_pos_as_xyz
'x, y, z'
'-x, -y, -z'

loop_
_atom_site_label
_atom_site_type_symbol
_atom_site_fract_x
_atom_site_fract_y
_atom_site_fract_z
_atom_site_U_iso_or_equiv
_atom_site_adp_type
_atom_site_occupancy
_atom_site_symmetry_multiplicity
_atom_site_calc_flag
_atom_site_refinement_flags
O1 O -0.2431(2) 0.0912(2) 0.7559(2) 0.0886(7) Uani 1 1 d .
O2 O -0.16539(19) 0.21821(17) 0.59024(18) 0.0757(6) Uani 1 1 d .
O3 O 0.2950(2) 0.15748(17) 0.39378(17) 0.0854(7) Uani 1 1 d .
O4 O 0.3300(2) -0.01392(16) 0.42025(16) 0.0710(6) Uani 1 1 d .
O5 O 0.0269(2) 0.31009(19) 0.36014(17) 0.0854(7) Uani 1 1 d .
O6 O -0.0421(3) 0.44044(19) 0.4011(2) 0.0960(8) Uani 1 1 d .
N1 N 0.1051(3) -0.1139(2) 0.7274(2) 0.0613(7) Uani 1 1 d .
H1 H 0.119(3) -0.178(2) 0.775(2) 0.062(9) Uiso 1 1 d .
N2 N 0.0269(3) 0.3556(2) 0.4147(2) 0.0651(7) Uani 1 1 d .
C1 C -0.0054(3) -0.0496(2) 0.7431(2) 0.0549(7) Uani 1 1 d .
C2 C -0.0901(3) -0.1073(2) 0.8526(2) 0.0745(9) Uani 1 1 d .
H2A H -0.0978 -0.0634 0.8893 0.112 Uiso 1 1 calc R
H2B H -0.0456 -0.1783 0.8946 0.112 Uiso 1 1 calc R
H2C H -0.1808 -0.1169 0.8433 0.112 Uiso 1 1 calc R
C3 C -0.0298(3) 0.0535(2) 0.6649(2) 0.0507(7) Uani 1 1 d .
C4 C -0.1547(3) 0.1182(3) 0.6788(3) 0.0633(8) Uani 1 1 d .
C5 C -0.2871(4) 0.2877(3) 0.5975(4) 0.1118(14) Uani 1 1 d .
H5A H -0.2835 0.3580 0.5336 0.168 Uiso 1 1 calc R
H5B H -0.2899 0.2984 0.6598 0.168 Uiso 1 1 calc R
H5C H -0.3685 0.2528 0.6040 0.168 Uiso 1 1 calc R
C6 C 0.0718(3) 0.1057(2) 0.5624(2) 0.0482(7) Uani 1 1 d .
H6 H 0.0197 0.1393 0.5003 0.058 Uiso 1 1 calc R
C7 C 0.1779(3) 0.0203(2) 0.5503(2) 0.0481(7) Uani 1 1 d .
C8 C 0.2720(3) 0.0617(2) 0.4490(2) 0.0544(7) Uani 1 1 d .
C9 C 0.4329(3) 0.0211(3) 0.3270(3) 0.0763(9) Uani 1 1 d .
H9A H 0.5086 0.0485 0.3398 0.114 Uiso 1 1 calc R
H9B H 0.3930 0.0787 0.2654 0.114 Uiso 1 1 calc R
H9C H 0.4661 -0.0403 0.3134 0.114 Uiso 1 1 calc R
C10 C 0.1918(3) -0.0842(2) 0.6316(2) 0.0539(7) Uani 1 1 d .
C11 C 0.2937(3) -0.1761(2) 0.6331(2) 0.0722(9) Uani 1 1 d .
H11A H 0.3771 -0.1457 0.5869 0.108 Uiso 1 1 calc R
H11B H 0.2548 -0.2180 0.6077 0.108 Uiso 1 1 calc R
H11C H 0.3143 -0.2234 0.7055 0.108 Uiso 1 1 calc R
C12 C 0.1422(3) 0.1968(2) 0.5632(2) 0.0463(6) Uani 1 1 d .
C13 C 0.2334(3) 0.1656(2) 0.6390(2) 0.0547(7) Uani 1 1 d .
H13 H 0.2516 0.0908 0.6841 0.066 Uiso 1 1 calc R
C14 C 0.2971(3) 0.2418(3) 0.6491(3) 0.0664(8) Uani 1 1 d .
H14 H 0.3585 0.2181 0.6998 0.080 Uiso 1 1 calc R
C15 C 0.2708(3) 0.3530(3) 0.5848(3) 0.0732(9) Uani 1 1 d .
H15 H 0.3143 0.4045 0.5917 0.088 Uiso 1 1 calc R
C16 C 0.1804(3) 0.3874(2) 0.5107(3) 0.0658(9) Uani 1 1 d .
H16 H 0.1597 0.4625 0.4682 0.079 Uiso 1 1 calc R
C17 C 0.1202(3) 0.3098(2) 0.4995(2) 0.0519(7) Uani 1 1 d .
O1A O 0.4261(3) 0.3636(2) 0.7682(2) 0.0917(8) Uani 1 1 d .
O2A O 0.4798(2) 0.25159(17) 0.93395(17) 0.0697(6) Uani 1 1 d .
O3A O 0.8153(3) 0.34326(17) 1.09890(18) 0.0929(8) Uani 1 1 d .
O4A O 0.7898(2) 0.51584(16) 1.06806(16) 0.0731(6) Uani 1 1 d .
O5A O 0.6380(3) 0.16394(18) 1.13366(18) 0.0869(7) Uani 1 1 d .
O6A O 0.6730(3) 0.03107(19) 1.0960(2) 0.1101(9) Uani 1 1 d .
N1A N 0.6427(3) 0.6031(2) 0.7780(2) 0.0599(7) Uani 1 1 d .
H1A H 0.651(3) 0.668(3) 0.728(2) 0.073(10) Uiso 1 1 d .
N2A N 0.6903(3) 0.1246(2) 1.0754(2) 0.0649(7) Uani 1 1 d .
C1A C 0.5702(3) 0.5310(2) 0.7694(2) 0.0516(7) Uani 1 1 d .
C2A C 0.5004(3) 0.5830(3) 0.6687(2) 0.0731(9) Uani 1 1 d .
H2AA H 0.5258 0.5402 0.6306 0.110 Uiso 1 1 calc R
H2AB H 0.5290 0.6569 0.6232 0.110 Uiso 1 1 calc R
H2AC H 0.4019 0.5851 0.6881 0.110 Uiso 1 1 calc R
C3A C 0.5658(3) 0.4255(2) 0.8476(2) 0.0478(7) Uani 1 1 d .
C4A C 0.4839(3) 0.3494(2) 0.8420(3) 0.0592(8) Uani 1 1 d .
C5A C 0.4097(4) 0.1668(3) 0.9344(3) 0.0995(12) Uani 1 1 d .
H5AA H 0.4606 0.1443 0.8831 0.149 Uiso 1 1 calc R
H5AB H 0.3185 0.1950 0.9151 0.149 Uiso 1 1 calc R
H5AC H 0.4033 0.1045 1.0053 0.149 Uiso 1 1 calc R
C6A C 0.6536(2) 0.38004(19) 0.9404(2) 0.0445(6) Uani 1 1 d .
H6A H 0.5957 0.3366 1.0083 0.053 Uiso 1 1 calc R
C7A C 0.7082(3) 0.4727(2) 0.9478(2) 0.0456(6) Uani 1 1 d .
C8A C 0.7757(3) 0.4371(2) 1.0441(2) 0.0513(7) Uani 1 1 d .
C9A C 0.8674(3) 0.4878(3) 1.1556(3) 0.0820(10) Uani 1 1 d .
H9AA H 0.9646 0.4880 1.1302 0.123 Uiso 1 1 calc R
H9AB H 0.8457 0.4157 1.2129 0.123 Uiso 1 1 calc R
H9AC H 0.8435 0.5412 1.1819 0.123 Uiso 1 1 calc R
C10A C 0.7034(3) 0.5779(2) 0.8681(2) 0.0525(7) Uani 1 1 d .
C11A C 0.7576(3) 0.6766(2) 0.8623(2) 0.0714(9) Uani 1 1 d .
H11D H 0.7731 0.7320 0.7881 0.107 Uiso 1 1 calc R
H11E H 0.8431 0.6556 0.8928 0.107 Uiso 1 1 calc R
H11F H 0.6914 0.7058 0.9021 0.107 Uiso 1 1 calc R
C12A C 0.7704(3) 0.3035(2) 0.9213(2) 0.0451(6) Uani 1 1 d .
C13A C 0.8695(3) 0.3518(2) 0.8329(2) 0.0563(7) Uani 1 1 d .
H13A H 0.8649 0.4284 0.7926 0.068 Uiso 1 1 calc R
C14A C 0.9739(3) 0.2921(3) 0.8021(2) 0.0703(9) Uani 1 1 d .
H14A H 1.0389 0.3282 0.7426 0.084 Uiso 1 1 calc R
C15A C 0.9820(3) 0.1787(3) 0.8595(3) 0.0754(9) Uani 1 1 d .
H15A H 1.0526 0.1374 0.8395 0.091 Uiso 1 1 calc R
C16A C 0.8855(3) 0.1276(2) 0.9461(3) 0.0668(8) Uani 1 1 d .
H16A H 0.8887 0.0508 0.9843 0.080 Uiso 1 1 calc R
C17A C 0.7837(3) 0.1890(2) 0.9773(2) 0.0511(7) Uani 1 1 d .

loop_
_atom_site_aniso_label
_atom_site_aniso_U_11
_atom_site_aniso_U_22
_atom_site_aniso_U_33
_atom_site_aniso_U_23
_atom_site_aniso_U_13
_atom_site_aniso_U_12
O1 0.0707(15) 0.0992(18) 0.0900(18) -0.0455(15) 0.0160(14) -0.0159(13)
O2 0.0564(13) 0.0620(14) 0.0955(17) -0.0299(13) -0.0068(11) 0.0071(11)
O3 0.1226(19) 0.0437(13) 0.0618(14) -0.0121(11) 0.0178(13) -0.0045(12)
O4 0.0795(14) 0.0592(13) 0.0676(14) -0.0308(11) 0.0138(11) -0.0081(11)
O5 0.1219(19) 0.0707(15) 0.0589(14) -0.0251(13) -0.0366(13) 0.0205(14)
O6 0.1159(19) 0.0578(14) 0.0975(18) -0.0266(13) -0.0327(15) 0.0332(14)
N1 0.0797(19) 0.0387(15) 0.0478(16) -0.0064(13) -0.0088(14) -0.0019(14)
N2 0.0801(18) 0.0426(15) 0.0537(16) -0.0102(13) -0.0105(14) 0.0097(13)
C1 0.0618(18) 0.0502(18) 0.0522(18) -0.0212(15) -0.0071(15) -0.0123(15)
C2 0.089(2) 0.065(2) 0.060(2) -0.0187(17) 0.0061(17) -0.0309(18)
C3 0.0499(16) 0.0485(17) 0.0536(18) -0.0223(15) -0.0061(13) -0.0091(13)
C4 0.0572(19) 0.062(2) 0.073(2) -0.0321(19) -0.0107(18) -0.0074(16)
C5 0.072(2) 0.084(3) 0.155(4) -0.045(3) -0.002(2) 0.015(2)
C6 0.0535(16) 0.0429(16) 0.0410(16) -0.0130(13) -0.0102(13) -0.0010(13)
C7 0.0560(16) 0.0430(16) 0.0423(16) -0.0173(13) -0.0060(13) -0.0042(13)
C8 0.0620(18) 0.0435(17) 0.0524(18) -0.0183(15) -0.0113(15) 0.0028(14)
C9 0.070(2) 0.082(2) 0.070(2) -0.0367(19) 0.0111(18) -0.0037(18)
C10 0.0666(18) 0.0390(16) 0.0502(18) -0.0144(14) -0.0149(15) -0.0007(14)
C11 0.096(2) 0.0434(17) 0.065(2) -0.0175(16) -0.0169(18) 0.0121(16)
C12 0.0487(15) 0.0428(16) 0.0424(16) -0.0169(13) -0.0024(13) -0.0030(12)
C13 0.0582(17) 0.0572(18) 0.0455(17) -0.0210(14) -0.0061(14) -0.0055(14)
C14 0.0595(19) 0.085(3) 0.063(2) -0.041(2) -0.0054(16) -0.0117(18)
C15 0.075(2) 0.076(3) 0.082(2) -0.047(2) 0.006(2) -0.0256(19)
C16 0.077(2) 0.0487(18) 0.067(2) -0.0275(16) 0.0121(18) -0.0145(16)
C17 0.0604(17) 0.0437(16) 0.0455(16) -0.0178(14) -0.0001(14) -0.0044(14)
O1A 0.1097(19) 0.0879(18) 0.0846(17) -0.0339(14) -0.0423(15) -0.0143(14)
O2A 0.0757(14) 0.0606(14) 0.0720(15) -0.0255(12) -0.0102(11) -0.0221(11)
O3A 0.162(2) 0.0453(14) 0.0663(15) -0.0125(11) -0.0519(15) 0.0047(14)
O4A 0.0985(16) 0.0592(13) 0.0704(14) -0.0303(12) -0.0361(12) 0.0010(11)
O5A 0.1177(19) 0.0641(15) 0.0564(14) -0.0145(12) 0.0161(13) -0.0238(14)
O6A 0.142(2) 0.0453(14) 0.117(2) -0.0194(14) 0.0133(17) -0.0341(14)
N1A 0.0821(18) 0.0397(15) 0.0466(16) -0.0092(13) -0.0144(14) -0.0026(13)
N2A 0.0815(18) 0.0389(15) 0.0580(17) -0.0074(13) -0.0080(14) -0.0137(13)
C1A 0.0526(16) 0.0507(18) 0.0462(17) -0.0202(15) -0.0053(13) 0.0029(14)
C2A 0.079(2) 0.066(2) 0.061(2) -0.0185(17) -0.0250(17) 0.0151(17)
C3A 0.0456(15) 0.0453(16) 0.0489(17) -0.0204(14) -0.0036(13) -0.0011(13)
C4A 0.0572(18) 0.059(2) 0.060(2) -0.0268(18) -0.0088(16) -0.0010(15)
C5A 0.117(3) 0.078(2) 0.106(3) -0.033(2) -0.019(2) -0.044(2)
C6A 0.0506(15) 0.0367(14) 0.0383(15) -0.0114(12) -0.0021(12) -0.0057(12)
C7A 0.0559(16) 0.0371(15) 0.0393(15) -0.0149(13) -0.0032(13) -0.0040(12)
C8A 0.0620(18) 0.0435(17) 0.0436(17) -0.0161(15) -0.0033(14) -0.0088(14)
C9A 0.088(2) 0.096(3) 0.075(2) -0.042(2) -0.032(2) -0.007(2)
C10A 0.0620(17) 0.0411(16) 0.0488(17) -0.0173(14) -0.0042(14) -0.0035(13)
C11A 0.107(3) 0.0374(16) 0.064(2) -0.0168(15) -0.0147(18) -0.0087(16)
C12A 0.0542(16) 0.0399(15) 0.0376(15) -0.0152(12) -0.0056(13) -0.0038(12)
C13A 0.0634(18) 0.0450(16) 0.0477(17) -0.0140(14) 0.0019(15) -0.0047(14)
C14A 0.069(2) 0.071(2) 0.061(2) -0.0283(18) 0.0074(16) -0.0026(17)
C15A 0.081(2) 0.070(2) 0.076(2) -0.041(2) -0.007(2) 0.0180(19)
C16A 0.084(2) 0.0438(17) 0.068(2) -0.0249(16) -0.0140(19) 0.0098(16)
C17A 0.0613(17) 0.0413(16) 0.0455(16) -0.0153(13) -0.0086(14) -0.0040(14)

loop_
_atom_type_symbol
_atom_type_description
_atom_type_scat_dispersion_real
_atom_type_scat_dispersion_imag
_atom_type_scat_source
C C 0.0033 0.0016 'International Tables Vol C Tables 4.2.6.8 and 6.1.1.4'
H H 0.0000 0.0000 'International Tables Vol C Tables 4.2.6.8 and 6.1.1.4'
N N 0.0061 0.0033 'International Tables Vol C Tables 4.2.6.8 and 6.1.1.4'
O O 0.0106 0.0060 'International Tables Vol C Tables 4.2.6.8 and 6.1.1.4'

loop_
_geom_angle_atom_site_label_1
_geom_angle_atom_site_label_2
_geom_angle_atom_site_label_3
_geom_angle
_geom_angle_publ_flag
C4 O2 C5 115.1(3) yes
C8 O4 C9 117.2(2) yes
C1 N1 C10 124.4(3) ?
C1 N1 H1 120(2) ?
C10 N1 H1 115(2) ?
O5 N2 O6 123.4(3) ?
O5 N2 C17 119.1(2) ?
O6 N2 C17 117.4(3) ?
C3 C1 N1 120.1(3) ?
C3 C1 C2 126.8(3) ?
N1 C1 C2 113.1(3) ?
C1 C2 H2A 109.5 ?
C1 C2 H2B 109.5 ?
H2A C2 H2B 109.5 ?
C1 C2 H2C 109.5 ?
H2A C2 H2C 109.5 ?
H2B C2 H2C 109.5 ?
C1 C3 C4 119.6(3) ?
C1 C3 C6 121.4(2) ?
C4 C3 C6 118.9(2) ?
O1 C4 O2 120.8(3) ?
O1 C4 C3 127.6(3) ?
O2 C4 C3 111.6(3) ?
O2 C5 H5A 109.5 ?
O2 C5 H5B 109.5 ?
H5A C5 H5B 109.5 ?
O2 C5 H5C 109.5 ?
H5A C5 H5C 109.5 ?
H5B C5 H5C 109.5 ?
C7 C6 C3 111.5(2) ?
C7 C6 C12 110.9(2) ?
C3 C6 C12 109.6(2) ?
C7 C6 H6 108.2 ?
C3 C6 H6 108.2 ?
C12 C6 H6 108.2 ?
C10 C7 C8 122.6(2) ?
C10 C7 C6 122.0(2) ?
C8 C7 C6 115.1(2) ?
O3 C8 O4 121.2(3) ?
O3 C8 C7 123.5(3) ?
O4 C8 C7 115.3(2) ?
O4 C9 H9A 109.5 ?
O4 C9 H9B 109.5 ?
H9A C9 H9B 109.5 ?
O4 C9 H9C 109.5 ?
H9A C9 H9C 109.5 ?
H9B C9 H9C 109.5 ?
C7 C10 N1 118.9(3) ?
C7 C10 C11 128.2(3) ?
N1 C10 C11 112.9(2) ?
C10 C11 H11A 109.5 ?
C10 C11 H11B 109.5 ?
H11A C11 H11B 109.5 ?
C10 C11 H11C 109.5 ?
H11A C11 H11C 109.5 ?
H11B C11 H11C 109.5 ?
C17 C12 C13 115.4(3) ?
C17 C12 C6 126.8(2) ?
C13 C12 C6 117.7(2) ?
C14 C13 C12 122.0(3) ?
C14 C13 H13 119.0 ?
C12 C13 H13 119.0 ?
C13 C14 C15 120.4(3) ?
C13 C14 H14 119.8 ?
C15 C14 H14 119.8 ?
C16 C15 C14 119.6(3) ?
C16 C15 H15 120.2 ?
C14 C15 H15 120.2 ?
C15 C16 C17 119.3(3) ?
C15 C16 H16 120.4 ?
C17 C16 H16 120.4 ?
C16 C17 C12 123.3(3) ?
C16 C17 N2 115.1(3) ?
C12 C17 N2 121.6(3) ?
C4A O2A C5A 116.1(2) yes
C8A O4A C9A 117.6(2) yes
C1A N1A C10A 123.9(3) ?
C1A N1A H1A 121(2) ?
C10A N1A H1A 115(2) ?
O5A N2A O6A 122.4(3) ?
O5A N2A C17A 120.0(2) ?
O6A N2A C17A 117.5(3) ?
C3A C1A N1A 119.8(3) ?
C3A C1A C2A 126.9(3) ?
N1A C1A C2A 113.3(3) ?
C1A C2A H2AA 109.5 ?
C1A C2A H2AB 109.5 ?
H2AA C2A H2AB 109.5 ?
C1A C2A H2AC 109.5 ?
H2AA C2A H2AC 109.5 ?
H2AB C2A H2AC 109.5 ?
C1A C3A C4A 120.4(3) ?
C1A C3A C6A 121.6(2) ?
C4A C3A C6A 117.9(2) ?
O1A C4A O2A 120.6(3) ?
O1A C4A C3A 128.1(3) ?
O2A C4A C3A 111.3(3) ?
O2A C5A H5AA 109.5 ?
O2A C5A H5AB 109.5 ?
H5AA C5A H5AB 109.5 ?
O2A C5A H5AC 109.5 ?
H5AA C5A H5AC 109.5 ?
H5AB C5A H5AC 109.5 ?
C7A C6A C12A 111.9(2) ?
C7A C6A C3A 110.9(2) ?
C12A C6A C3A 107.8(2) ?
C7A C6A H6A 108.7 ?
C12A C6A H6A 108.7 ?
C3A C6A H6A 108.7 ?
C10A C7A C8A 123.3(2) ?
C10A C7A C6A 122.2(2) ?
C8A C7A C6A 114.4(2) ?
O3A C8A O4A 121.2(3) ?
O3A C8A C7A 123.5(3) ?
O4A C8A C7A 115.3(2) ?
O4A C9A H9AA 109.5 ?
O4A C9A H9AB 109.5 ?
H9AA C9A H9AB 109.5 ?
O4A C9A H9AC 109.5 ?
H9AA C9A H9AC 109.5 ?
H9AB C9A H9AC 109.5 ?
C7A C10A N1A 119.4(3) ?
C7A C10A C11A 128.2(3) ?
N1A C10A C11A 112.5(2) ?
C10A C11A H11D 109.5 ?
C10A C11A H11E 109.5 ?
H11D C11A H11E 109.5 ?
C10A C11A H11F 109.5 ?
H11D C11A H11F 109.5 ?
H11E C11A H11F 109.5 ?
C13A C12A C17A 115.2(2) ?
C13A C12A C6A 117.1(2) ?
C17A C12A C6A 127.5(2) ?
C14A C13A C12A 123.1(3) ?
C14A C13A H13A 118.4 ?
C12A C13A H13A 118.4 ?
C13A C14A C15A 119.6(3) ?
C13A C14A H14A 120.2 ?
C15A C14A H14A 120.2 ?
C16A C15A C14A 119.3(3) ?
C16A C15A H15A 120.4 ?
C14A C15A H15A 120.4 ?
C15A C16A C17A 120.2(3) ?
C15A C16A H16A 119.9 ?
C17A C16A H16A 119.9 ?
C16A C17A C12A 122.6(3) ?
C16A C17A N2A 115.1(2) ?
C12A C17A N2A 122.3(2) ?

loop_
_geom_bond_atom_site_label_1
_geom_bond_atom_site_label_2
_geom_bond_distance
_geom_bond_publ_flag
O1 C4 1.207(3) yes
O2 C4 1.358(4) yes
O2 C5 1.448(4) yes
O3 C8 1.201(3) yes
O4 C8 1.320(3) yes
O4 C9 1.436(3) yes
O5 N2 1.209(3) yes
O6 N2 1.216(3) yes
N1 C1 1.361(4) ?
N1 C10 1.378(4) ?
N1 H1 0.82(3) ?
N2 C17 1.481(4) ?
C1 C3 1.343(4) ?
C1 C2 1.512(4) ?
C2 H2A 0.9600 ?
C2 H2B 0.9600 ?
C2 H2C 0.9600 ?
C3 C4 1.457(4) ?
C3 C6 1.522(4) ?
C5 H5A 0.9600 ?
C5 H5B 0.9600 ?
C5 H5C 0.9600 ?
C6 C7 1.516(3) ?
C6 C12 1.523(3) ?
C6 H6 0.9800 ?
C7 C10 1.356(4) ?
C7 C8 1.463(4) ?
C9 H9A 0.9600 ?
C9 H9B 0.9600 ?
C9 H9C 0.9600 ?
C10 C11 1.498(4) ?
C11 H11A 0.9600 ?
C11 H11B 0.9600 ?
C11 H11C 0.9600 ?
C12 C17 1.387(4) ?
C12 C13 1.393(4) ?
C13 C14 1.372(4) ?
C13 H13 0.9300 ?
C14 C15 1.375(4) ?
C14 H14 0.9300 ?
C15 C16 1.364(4) ?
C15 H15 0.9300 ?
C16 C17 1.378(4) ?
C16 H16 0.9300 ?
O1A C4A 1.202(3) yes
O2A C4A 1.356(3) yes
O2A C5A 1.436(3) yes
O3A C8A 1.199(3) yes
O4A C8A 1.316(3) yes
O4A C9A 1.439(3) yes
O5A N2A 1.202(3) yes
O6A N2A 1.210(3) yes
N1A C1A 1.365(4) ?
N1A C10A 1.379(4) ?
N1A H1A 0.84(3) ?
N2A C17A 1.471(4) ?
C1A C3A 1.344(4) ?
C1A C2A 1.504(4) ?
C2A H2AA 0.9600 ?
C2A H2AB 0.9600 ?
C2A H2AC 0.9600 ?
C3A C4A 1.449(4) ?
C3A C6A 1.530(4) ?
C5A H5AA 0.9600 ?
C5A H5AB 0.9600 ?
C5A H5AC 0.9600 ?
C6A C7A 1.509(3) ?
C6A C12A 1.529(3) ?
C6A H6A 0.9800 ?
C7A C10A 1.349(4) ?
C7A C8A 1.464(4) ?
C9A H9AA 0.9600 ?
C9A H9AB 0.9600 ?
C9A H9AC 0.9600 ?
C10A C11A 1.493(4) ?
C11A H11D 0.9600 ?
C11A H11E 0.9600 ?
C11A H11F 0.9600 ?
C12A C13A 1.384(3) ?
C12A C17A 1.386(3) ?
C13A C14A 1.370(4) ?
C13A H13A 0.9300 ?
C14A C15A 1.374(4) ?
C14A H14A 0.9300 ?
C15A C16A 1.361(4) ?
C15A H15A 0.9300 ?
C16A C17A 1.373(4) ?
C16A H16A 0.9300 ?

loop_
_geom_hbond_atom_site_label_D
_geom_hbond_atom_site_label_H
_geom_hbond_atom_site_label_A
_geom_hbond_distance_DH
_geom_hbond_distance_HA
_geom_hbond_distance_DA
_geom_hbond_angle_DHA
_geom_hbond_site_symmetry_A
N1 H1 O3A 0.82(3) 2.22(3) 3.040(3) 173(3) 2_657
N1A H1A O3 0.84(3) 2.26(3) 3.093(3) 170(3) 2_666

loop_
_geom_torsion_atom_site_label_1
_geom_torsion_atom_site_label_2
_geom_torsion_atom_site_label_3
_geom_torsion_atom_site_label_4
_geom_torsion
C10 N1 C1 C3 -5.0(4)
C10 N1 C1 C2 174.6(3)
N1 C1 C3 C4 174.8(2)
C2 C1 C3 C4 -4.7(4)
N1 C1 C3 C6 -6.6(4)
C2 C1 C3 C6 173.9(3)
C5 O2 C4 O1 1.0(4)
C5 O2 C4 C3 179.9(3)
C1 C3 C4 O1 1.4(5)
C6 C3 C4 O1 -177.3(3)
C1 C3 C4 O2 -177.4(2)
C6 C3 C4 O2 4.0(4)
C1 C3 C6 C7 13.7(3)
C4 C3 C6 C7 -167.7(2)
C1 C3 C6 C12 -109.5(3)
C4 C3 C6 C12 69.1(3)
C3 C6 C7 C10 -11.0(3)
C12 C6 C7 C10 111.5(3)
C3 C6 C7 C8 174.6(2)
C12 C6 C7 C8 -62.9(3)
C9 O4 C8 O3 6.7(4)
C9 O4 C8 C7 -174.2(2)
C10 C7 C8 O3 -152.8(3)
C6 C7 C8 O3 21.6(4)
C10 C7 C8 O4 28.1(4)
C6 C7 C8 O4 -157.5(2)
C8 C7 C10 N1 175.2(2)
C6 C7 C10 N1 1.3(4)
C8 C7 C10 C11 -4.0(5)
C6 C7 C10 C11 -178.0(3)
C1 N1 C10 C7 7.8(4)
C1 N1 C10 C11 -172.9(3)
C7 C6 C12 C17 128.4(3)
C3 C6 C12 C17 -108.1(3)
C7 C6 C12 C13 -55.1(3)
C3 C6 C12 C13 68.5(3)
C17 C12 C13 C14 -0.2(4)
C6 C12 C13 C14 -177.1(2)
C12 C13 C14 C15 1.0(4)
C13 C14 C15 C16 0.1(4)
C14 C15 C16 C17 -1.9(4)
C15 C16 C17 C12 2.7(4)
C15 C16 C17 N2 -178.3(3)
C13 C12 C17 C16 -1.6(4)
C6 C12 C17 C16 175.0(2)
C13 C12 C17 N2 179.4(2)
C6 C12 C17 N2 -4.0(4)
O5 N2 C17 C16 141.5(3)
O6 N2 C17 C16 -35.6(4)
O5 N2 C17 C12 -39.5(4)
O6 N2 C17 C12 143.4(3)
C10A N1A C1A C3A -6.3(4)
C10A N1A C1A C2A 173.0(2)
N1A C1A C3A C4A 177.1(2)
C2A C1A C3A C4A -2.1(4)
N1A C1A C3A C6A -7.1(4)
C2A C1A C3A C6A 173.7(2)
C5A O2A C4A O1A 3.1(4)
C5A O2A C4A C3A -175.6(2)
C1A C3A C4A O1A 8.6(5)
C6A C3A C4A O1A -167.3(3)
C1A C3A C4A O2A -172.7(2)
C6A C3A C4A O2A 11.3(3)
C1A C3A C6A C7A 15.8(3)
C4A C3A C6A C7A -168.3(2)
C1A C3A C6A C12A -107.0(3)
C4A C3A C6A C12A 68.8(3)
C12A C6A C7A C10A 107.2(3)
C3A C6A C7A C10A -13.2(3)
C12A C6A C7A C8A -68.3(3)
C3A C6A C7A C8A 171.3(2)
C9A O4A C8A O3A 6.4(4)
C9A O4A C8A C7A -174.1(2)
C10A C7A C8A O3A -158.1(3)
C6A C7A C8A O3A 17.4(4)
C10A C7A C8A O4A 22.4(4)
C6A C7A C8A O4A -162.2(2)
C8A C7A C10A N1A 177.2(2)
C6A C7A C10A N1A 2.1(4)
C8A C7A C10A C11A -2.4(4)
C6A C7A C10A C11A -177.5(3)
C1A N1A C10A C7A 8.9(4)
C1A N1A C10A C11A -171.4(2)
C7A C6A C12A C13A -55.2(3)
C3A C6A C12A C13A 67.1(3)
C7A C6A C12A C17A 130.6(3)
C3A C6A C12A C17A -107.1(3)
C17A C12A C13A C14A -0.2(4)
C6A C12A C13A C14A -175.2(3)
C12A C13A C14A C15A 0.8(5)
C13A C14A C15A C16A 0.2(5)
C14A C15A C16A C17A -1.8(5)
C15A C16A C17A C12A 2.5(5)
C15A C16A C17A N2A -176.8(3)
C13A C12A C17A C16A -1.4(4)
C6A C12A C17A C16A 172.9(3)
C13A C12A C17A N2A 177.7(2)
C6A C12A C17A N2A -7.9(4)
O5A N2A C17A C16A 149.9(3)
O6A N2A C17A C16A -27.8(4)
O5A N2A C17A C12A -29.3(4)
O6A N2A C17A C12A 153.0(3)
